data_7718255
loop_
_publ_author_name
'Luginin, Maksim'
'Snetkov, Dmitry'
'Sizova, Anastasia'
'Paderina, Aleksandra'
'Sizov, Vladimir'
'Grachova, Elena'

_publ_section_title
;
 Cyclometalated Au(III) complexes with alkynylphosphine oxide ligands:
 synthesis and photophysical properties.
;
_journal_issue 7
_journal_name_full 'Dalton transactions (Cambridge, England : 2003)'
_journal_page_first 2950
_journal_page_last 2963
_journal_paper_doi 10.1039/d4dt03250k
_journal_volume 54
_journal_year 2025
_chemical_formula_moiety 'C37 H25 Au N O P, C0.5 H Cl, H O0.5'
_chemical_formula_sum 'C37.5 H27 Au Cl N O1.5 P'
_chemical_formula_weight 778.99
_space_group_crystal_system monoclinic
_space_group_IT_number 15
_space_group_name_Hall '-C 2yc'
_space_group_name_H-M_alt 'C 1 2/c 1'
_atom_sites_solution_hydrogens mixed
_atom_sites_solution_primary dual
_audit_creation_date 2023-10-19
_audit_creation_method
;
Olex2 1.5
(compiled 2023.08.24 svn.re1ec1418 for OlexSys, GUI svn.r6817)
;
_audit_update_record
;
2024-07-15 deposited with the CCDC.	2025-01-03 downloaded from the CCDC.
;
_cell_angle_alpha 90
_cell_angle_beta 107.8800(10)
_cell_angle_gamma 90
_cell_formula_units_Z 8
_cell_length_a 22.4494(2)
_cell_length_b 10.04070(10)
_cell_length_c 28.6890(3)
_cell_measurement_reflns_used 14126
_cell_measurement_temperature 100(2)
_cell_measurement_theta_max 69.0180
_cell_measurement_theta_min 1.6680
_cell_volume 6154.39(11)
_computing_cell_refinement 'CrysAlisPro 1.171.41.122a (Rigaku OD, 2021)'
_computing_data_collection 'CrysAlisPro 1.171.41.122a (Rigaku OD, 2021)'
_computing_data_reduction 'CrysAlisPro 1.171.41.122a (Rigaku OD, 2021)'
_computing_molecular_graphics 'Olex2 1.5 (Dolomanov et al., 2009)'
_computing_publication_material 'Olex2 1.5 (Dolomanov et al., 2009)'
_computing_structure_refinement 'SHELXL 2014/7 (Sheldrick, 2015)'
_computing_structure_solution 'SHELXT 2014/5 (Sheldrick, 2014)'
_diffrn_ambient_environment N~2~
_diffrn_ambient_temperature 100(2)
_diffrn_detector 'Hybrid Pixel Array Detector'
_diffrn_detector_area_resol_mean 10.0000
_diffrn_detector_type HyPix3000
_diffrn_measured_fraction_theta_full 0.995
_diffrn_measured_fraction_theta_max 0.995
_diffrn_measurement_details
;
List of Runs (angles in degrees, time in seconds):

  # Type    Start    End  Width  t~exp~   \w     \q     \k     \f   Frames
#--------------------------------------------------------------------------
  1  \w     73.00  99.00   0.50    0.20    --   35.49  53.00 -79.00   52
  2  \w    -27.00   9.00   0.50    0.20    --   35.49 -53.00 135.00   72
  3  \w     20.00  51.00   0.50    0.20    --   35.49 -53.00 135.00   62
  4  \w     27.00  57.00   0.50    0.20    --   35.49  53.00 -79.00   60
  5  \w     33.00 122.00   0.50    0.30    --  100.00 -53.00 135.00  178
  6  \w     85.00 154.00   0.50    0.30    --  100.00  53.00 -79.00  138
  7  \w   -103.00 -70.00   0.50    0.20    --  -35.49 -53.00 135.00   66
  8  \w    -34.00   9.00   0.50    0.20    --  -35.49  65.00   0.00   86
  9  \w   -102.00 -77.00   0.50    0.20    --  -35.49 -43.00 120.00   50
 10  \w    -59.00 -14.00   0.50    0.20    --  -35.49 -43.00 120.00   90
 11  \w   -109.00  -6.00   0.50    0.20    --  -35.49 -21.00 150.00  206
 12  \w    -30.00  -5.00   0.50    0.20    --  -35.49  53.00 -79.00   50
 13  \w    -30.00   3.00   0.50    0.20    --   35.49 -32.00 -60.00   66
 14  \w     10.00  53.00   0.50    0.20    --   35.49 -32.00 -60.00   86
 15  \w     38.00  81.00   0.50    0.20    --   35.49  21.00  90.00   86
 16  \w     19.00 104.00   0.50    0.20    --   35.49  32.00 -90.00  170
 17  \w      4.00  67.00   0.50    0.20    --   35.49-104.00   0.00  126
 18  \w     61.00  86.00   0.50    0.20    --   35.49-138.00-150.00   50
 19  \w     86.00 111.00   0.50    0.20    --   35.49  21.00  90.00   50
 20  \w     74.00 156.00   0.50    0.30    --  100.00  69.00 -30.00  164
 21  \w     26.00  52.00   0.50    0.30    --  100.00 -22.00 120.00   52
 22  \w    109.00 134.00   0.50    0.30    --  100.00  45.00-120.00   50
 23  \w    101.00 134.00   0.50    0.30    --  100.00 107.00 -90.00   66
 24  \w     77.00 147.00   0.50    0.30    --  100.00  53.00 -60.00  140
 25  \w     81.00 106.00   0.50    0.30    --  100.00  45.00-120.00   50
 26  \w     22.00  71.00   0.50    0.30    --  100.00 -91.00 -30.00   98
 27  \w     31.00  94.00   0.50    0.30    --  100.00-125.00 120.00  126
 28  \w     39.00  98.00   0.50    0.30    --  100.00-125.00  60.00  118
 29  \w     77.00 106.00   0.50    0.30    --  100.00  61.00 150.00   58
 30  \w     73.00 114.00   0.50    0.30    --  100.00  22.00  60.00   82
 31  \w    112.00 157.00   0.50    0.30    --  100.00  37.00-150.00   90
 32  \w     95.00 144.00   0.50    0.30    --  100.00  15.00  30.00   98
 33  \w     33.00  82.00   0.50    0.30    --  100.00 -30.00 150.00   98
 34  \w     86.00 155.00   0.50    0.30    --  100.00 107.00-150.00  138
 35  \w     84.00 128.00   0.50    0.30    --  100.00 -22.00 120.00   88
 36  \w     35.00  60.00   0.50    0.30    --  100.00 -61.00 -90.00   50
 37  \w     83.00 122.00   0.50    0.30    --  100.00  91.00  30.00   78
 38  \w     88.00 124.00   0.50    0.30    --  100.00 -61.00 -90.00   72
 39  \w     88.00 114.00   0.50    0.30    --  100.00  37.00  60.00   52
 40  \w     93.00 118.00   0.50    0.30    --  100.00 107.00-120.00   50
 41  \w     67.00 125.00   0.50    0.30    --  100.00 -61.00  30.00  116
 42  \w     62.00  91.00   0.50    0.30    --  100.00  15.00  30.00   58
;
_diffrn_measurement_device 'four-circle diffractometer'
_diffrn_measurement_device_type 'SuperNova, Single source at offset/far, HyPix3000'
_diffrn_measurement_method '\w scans'
_diffrn_orient_matrix_type 'CrysAlisPro convention (1999,Acta A55,543-557)'
_diffrn_orient_matrix_UB_11 -0.0297489000
_diffrn_orient_matrix_UB_12 -0.0869707000
_diffrn_orient_matrix_UB_13 -0.0454563000
_diffrn_orient_matrix_UB_21 0.0655763000
_diffrn_orient_matrix_UB_22 -0.0460764000
_diffrn_orient_matrix_UB_23 0.0003218000
_diffrn_orient_matrix_UB_31 -0.0036534000
_diffrn_orient_matrix_UB_32 -0.1176677000
_diffrn_orient_matrix_UB_33 0.0334623000
_diffrn_radiation_monochromator mirror
_diffrn_radiation_probe x-ray
_diffrn_radiation_type 'Cu K\a'
_diffrn_radiation_wavelength 1.54184
_diffrn_reflns_av_R_equivalents 0.0380
_diffrn_reflns_av_unetI/netI 0.0301
_diffrn_reflns_Laue_measured_fraction_full 0.995
_diffrn_reflns_Laue_measured_fraction_max 0.995
_diffrn_reflns_limit_h_max 26
_diffrn_reflns_limit_h_min -26
_diffrn_reflns_limit_k_max 11
_diffrn_reflns_limit_k_min -12
_diffrn_reflns_limit_l_max 34
_diffrn_reflns_limit_l_min -34
_diffrn_reflns_number 16229
_diffrn_reflns_point_group_measured_fraction_full 0.995
_diffrn_reflns_point_group_measured_fraction_max 0.995
_diffrn_reflns_theta_full 67.485
_diffrn_reflns_theta_max 67.485
_diffrn_reflns_theta_min 3.237
_diffrn_source 'micro-focus sealed X-ray tube'
_diffrn_source_type 'SuperNova (Cu) X-ray Source'
_exptl_absorpt_coefficient_mu 10.534
_exptl_absorpt_correction_T_max 1.00000
_exptl_absorpt_correction_T_min 0.80625
_exptl_absorpt_correction_type multi-scan
_exptl_absorpt_process_details
;
CrysAlisPro 1.171.41.122a (Rigaku Oxford Diffraction, 2021)
Empirical absorption correction using spherical harmonics,
implemented in SCALE3 ABSPACK scaling algorithm.
;
_exptl_crystal_colour 'clear colourless'
_exptl_crystal_colour_lustre clear
_exptl_crystal_colour_primary colourless
_exptl_crystal_density_diffrn 1.681
_exptl_crystal_description prism
_exptl_crystal_F_000 3056
_exptl_crystal_recrystallization_method 'Re-crystallisation from solvent'
_exptl_crystal_size_max 0.24
_exptl_crystal_size_mid 0.22
_exptl_crystal_size_min 0.16
_refine_diff_density_max 0.720
_refine_diff_density_min -1.330
_refine_diff_density_rms 0.114
_refine_ls_extinction_method none
_refine_ls_goodness_of_fit_ref 1.142
_refine_ls_hydrogen_treatment constr
_refine_ls_matrix_type full
_refine_ls_number_parameters 392
_refine_ls_number_reflns 5522
_refine_ls_number_restraints 0
_refine_ls_restrained_S_all 1.142
_refine_ls_R_factor_all 0.0263
_refine_ls_R_factor_gt 0.0257
_refine_ls_shift/su_max 0.003
_refine_ls_shift/su_mean 0.000
_refine_ls_structure_factor_coef Fsqd
_refine_ls_weighting_details 'w=1/[\s^2^(Fo^2^)+(0.0327P)^2^+16.8641P] where P=(Fo^2^+2Fc^2^)/3'
_refine_ls_weighting_scheme calc
_refine_ls_wR_factor_gt 0.0655
_refine_ls_wR_factor_ref 0.0659
_reflns_Friedel_coverage 0.000
_reflns_number_gt 5454
_reflns_number_total 5522
_reflns_threshold_expression 'I > 2\s(I)'
_cod_data_source_file d4dt03250k3.cif
_cod_data_source_block 0ver0-23685_mel1801n1p
_cod_original_formula_sum 'C37.50 H27 Au Cl N O1.50 P'
_cod_database_code 7718255
_shelx_shelxl_version_number 2014/7
_chemical_oxdiff_formula 'C37 H25 Au N O P'
_shelx_space_group_comment
;
The symmetry employed for this shelxl refinement is uniquely defined
by the following loop, which should always be used as a source of
symmetry information in preference to the above space-group names.
They are only intended as comments.
;
_shelx_estimated_absorpt_t_max 0.284
_shelx_estimated_absorpt_t_min 0.187
_reflns_odcompleteness_completeness 89.31
_reflns_odcompleteness_iscentric 1
_reflns_odcompleteness_theta 75.12
_olex2_refinement_description
;
1. Fixed Uiso
 At 1.2 times of:
  All C(H) groups, All C(H,H) groups
 At 1.5 times of:
  All O(H,H) groups
2. Others
 Fixed Sof: H1WB(0.1) H1WA(0.9) H1SA(0.5) H1SB(0.5)
3.a Free rotating group:
 O1W(H1WB,H1WA)
3.b Secondary CH2 refined with riding coordinates:
 C1S(H1SA,H1SB)
3.c Aromatic/amide H refined with riding coordinates:
 C21(H21), C25(H25), C27(H27), C9(H9), C24(H24), C22(H22), C13(H13), C10(H10),
 C8(H8), C15(H15), C4(H4), C29(H29), C2(H2), C37(H37), C33(H33), C16(H16),
 C3(H3), C5(H5), C14(H14), C36(H36), C28(H28), C30(H30), C31(H31), C34(H34),
 C35(H35)
;
_olex2_submission_special_instructions 'No special instructions were received'
_oxdiff_exptl_absorpt_empirical_details
;
Empirical correction (ABSPACK) includes:
- Absorption correction using spherical harmonics
- Frame scaling
;
_oxdiff_exptl_absorpt_empirical_full_max 1.220
_oxdiff_exptl_absorpt_empirical_full_min 0.775

loop_
_space_group_symop_operation_xyz
'x, y, z'
'-x, y, -z+1/2'
'x+1/2, y+1/2, z'
'-x+1/2, y+1/2, -z+1/2'
'-x, -y, -z'
'x, -y, z-1/2'
'-x+1/2, -y+1/2, -z'
'x+1/2, -y+1/2, z-1/2'

loop_
_atom_site_label
_atom_site_type_symbol
_atom_site_fract_x
_atom_site_fract_y
_atom_site_fract_z
_atom_site_U_iso_or_equiv
_atom_site_adp_type
_atom_site_occupancy
_atom_site_site_symmetry_order
_atom_site_calc_flag
_atom_site_refinement_flags_posn
_atom_site_refinement_flags_adp
_atom_site_refinement_flags_occupancy
_atom_site_disorder_assembly
_atom_site_disorder_group
Au1 Au 0.71021(2) 0.40004(2) 0.55500(2) 0.01007(6) Uani 1 1 d . . . . .
P1 P 0.41306(4) 0.89570(7) 0.33146(3) 0.01121(16) Uani 1 1 d . . . . .
Cl1S Cl 0.44528(4) 0.53935(10) 0.26667(4) 0.0334(2) Uani 1 1 d . . . . .
O1 O 0.43354(11) 0.9051(2) 0.28659(8) 0.0173(5) Uani 1 1 d . . . . .
O1W O 0.5000 1.0811(4) 0.2500 0.0207(7) Uani 1 2 d GS T P . .
H1WB H 0.4798 1.1355 0.2269 0.031 Uiso 0.1 1 d G U P . .
H1WA H 0.5204 1.0291 0.2360 0.031 Uiso 0.9 1 d G U P . .
N1 N 0.78493(12) 0.2962(3) 0.59422(9) 0.0129(5) Uani 1 1 d . . . . .
C11 C 0.83116(15) 0.3631(3) 0.62716(11) 0.0133(6) Uani 1 1 d . . . . .
C17 C 0.75823(14) 0.5526(3) 0.59987(11) 0.0145(6) Uani 1 1 d . . . . .
C20 C 0.55329(15) 0.6405(3) 0.44744(11) 0.0137(6) Uani 1 1 d . . . . .
C21 C 0.57014(14) 0.7085(3) 0.41096(11) 0.0144(6) Uani 1 1 d . . . . .
H21 H 0.6121 0.7041 0.4101 0.017 Uiso 1 1 calc R U . . .
C25 C 0.49138(15) 0.6490(3) 0.44843(11) 0.0142(6) Uani 1 1 d . . . . .
H25 H 0.4794 0.6044 0.4734 0.017 Uiso 1 1 calc R U . . .
C12 C 0.81514(14) 0.5038(3) 0.63288(11) 0.0138(6) Uani 1 1 d . . . . .
C6 C 0.73085(16) 0.1188(3) 0.54486(12) 0.0153(7) Uani 1 1 d . . . . .
C26 C 0.41713(14) 1.0548(3) 0.36164(12) 0.0134(6) Uani 1 1 d . . . . .
C7 C 0.78759(15) 0.1663(3) 0.58281(12) 0.0154(6) Uani 1 1 d . . . . .
C1 C 0.68343(15) 0.2139(3) 0.52438(11) 0.0154(6) Uani 1 1 d . . . . .
C27 C 0.41104(16) 1.0640(4) 0.40859(13) 0.0194(7) Uani 1 1 d . . . . .
H27 H 0.4013 0.9869 0.4240 0.023 Uiso 1 1 calc R U . . .
C18 C 0.64004(15) 0.5023(3) 0.51316(11) 0.0152(6) Uani 1 1 d . . . . .
C9 C 0.89081(16) 0.1622(4) 0.64042(13) 0.0219(7) Uani 1 1 d . . . . .
H9 H 0.9281 0.1149 0.6564 0.026 Uiso 1 1 calc R U . . .
C24 C 0.44744(14) 0.7222(3) 0.41314(11) 0.0138(6) Uani 1 1 d . . . . .
H24 H 0.4055 0.7264 0.4140 0.017 Uiso 1 1 calc R U . . .
C22 C 0.52631(14) 0.7822(3) 0.37592(11) 0.0130(6) Uani 1 1 d . . . . .
H22 H 0.5384 0.8280 0.3513 0.016 Uiso 1 1 calc R U . . .
C13 C 0.85149(17) 0.5847(4) 0.67044(13) 0.0194(7) Uani 1 1 d . . . . .
H13 H 0.8889 0.5512 0.6929 0.023 Uiso 1 1 calc R U . . .
C10 C 0.88597(15) 0.2955(4) 0.65107(12) 0.0186(7) Uani 1 1 d . . . . .
H10 H 0.9195 0.3399 0.6743 0.022 Uiso 1 1 calc R U . . .
C8 C 0.84170(17) 0.0967(3) 0.60657(14) 0.0198(7) Uani 1 1 d . . . . .
H8 H 0.8452 0.0050 0.5998 0.024 Uiso 1 1 calc R U . . .
C19 C 0.59958(15) 0.5645(3) 0.48353(12) 0.0144(6) Uani 1 1 d . . . . .
C23 C 0.46400(14) 0.7896(3) 0.37659(11) 0.0120(6) Uani 1 1 d . . . . .
C15 C 0.77809(17) 0.7634(4) 0.64141(14) 0.0228(7) Uani 1 1 d . . . . .
H15 H 0.7659 0.8531 0.6438 0.027 Uiso 1 1 calc R U . . .
C4 C 0.66867(18) -0.0523(4) 0.49376(13) 0.0233(8) Uani 1 1 d . . . . .
H4 H 0.6632 -0.1425 0.4833 0.028 Uiso 1 1 calc R U . . .
C29 C 0.43350(18) 1.2982(4) 0.41030(15) 0.0276(8) Uani 1 1 d . . . . .
H29 H 0.4396 1.3812 0.4270 0.033 Uiso 1 1 calc R U . . .
C2 C 0.62965(16) 0.1721(4) 0.48867(12) 0.0182(7) Uani 1 1 d . . . . .
H2 H 0.5975 0.2347 0.4744 0.022 Uiso 1 1 calc R U . . .
C37 C 0.32383(16) 0.6946(4) 0.31371(12) 0.0187(7) Uani 1 1 d . . . . .
H37 H 0.3580 0.6342 0.3229 0.022 Uiso 1 1 calc R U . . .
C33 C 0.28411(17) 0.9196(4) 0.30523(14) 0.0237(8) Uani 1 1 d . . . . .
H33 H 0.2909 1.0129 0.3088 0.028 Uiso 1 1 calc R U . . .
C16 C 0.74107(15) 0.6819(3) 0.60453(12) 0.0175(7) Uani 1 1 d . . . . .
H16 H 0.7036 0.7162 0.5824 0.021 Uiso 1 1 calc R U . . .
C3 C 0.62202(17) 0.0400(4) 0.47343(13) 0.0233(8) Uani 1 1 d . . . . .
H3 H 0.5848 0.0130 0.4491 0.028 Uiso 1 1 calc R U . . .
C5 C 0.72307(16) -0.0140(3) 0.52913(12) 0.0192(7) Uani 1 1 d . . . . .
H5 H 0.7551 -0.0775 0.5427 0.023 Uiso 1 1 calc R U . . .
C32 C 0.33490(14) 0.8324(3) 0.31806(11) 0.0150(6) Uani 1 1 d . . . . .
C14 C 0.83263(17) 0.7149(4) 0.67478(13) 0.0228(7) Uani 1 1 d . . . . .
H14 H 0.8569 0.7704 0.7004 0.027 Uiso 1 1 calc R U . . .
C36 C 0.26295(18) 0.6466(4) 0.29591(13) 0.0269(8) Uani 1 1 d . . . . .
H36 H 0.2554 0.5534 0.2934 0.032 Uiso 1 1 calc R U . . .
C28 C 0.41913(17) 1.1850(4) 0.43261(13) 0.0232(7) Uani 1 1 d . . . . .
H28 H 0.4149 1.1909 0.4645 0.028 Uiso 1 1 calc R U . . .
C30 C 0.43884(19) 1.2895(4) 0.36372(15) 0.0288(8) Uani 1 1 d . . . . .
H30 H 0.4477 1.3673 0.3482 0.035 Uiso 1 1 calc R U . . .
C31 C 0.43135(17) 1.1682(4) 0.33924(13) 0.0210(7) Uani 1 1 d . . . . .
H31 H 0.4359 1.1628 0.3074 0.025 Uiso 1 1 calc R U . . .
C34 C 0.22373(17) 0.8701(5) 0.28727(15) 0.0333(10) Uani 1 1 d . . . . .
H34 H 0.1893 0.9299 0.2786 0.040 Uiso 1 1 calc R U . . .
C35 C 0.21322(17) 0.7359(5) 0.28185(13) 0.0310(9) Uani 1 1 d . . . . .
H35 H 0.1717 0.7035 0.2684 0.037 Uiso 1 1 calc R U . . .
C1S C 0.5000 0.6368(6) 0.2500 0.0389(15) Uani 1 2 d S T P . .
H1SA H 0.4779 0.6948 0.2222 0.047 Uiso 0.5 1 calc R U P . .
H1SB H 0.5221 0.6948 0.2778 0.047 Uiso 0.5 1 calc R U P . .

loop_
_atom_site_aniso_label
_atom_site_aniso_U_11
_atom_site_aniso_U_22
_atom_site_aniso_U_33
_atom_site_aniso_U_23
_atom_site_aniso_U_13
_atom_site_aniso_U_12
Au1 0.01054(9) 0.01145(9) 0.00680(8) 0.00051(4) 0.00057(6) 0.00083(4)
P1 0.0124(4) 0.0147(4) 0.0063(4) 0.0013(3) 0.0025(3) 0.0017(3)
Cl1S 0.0298(4) 0.0354(5) 0.0406(5) 0.0108(4) 0.0193(4) 0.0023(4)
O1 0.0207(12) 0.0230(13) 0.0087(11) 0.0010(8) 0.0051(10) 0.0003(9)
O1W 0.0226(18) 0.0224(19) 0.0199(18) 0.000 0.0106(15) 0.000
N1 0.0146(12) 0.0159(13) 0.0083(12) 0.0013(10) 0.0040(10) 0.0002(11)
C11 0.0138(15) 0.0177(16) 0.0083(14) 0.0024(13) 0.0030(12) -0.0015(13)
C17 0.0137(15) 0.0209(17) 0.0082(14) 0.0016(13) 0.0022(12) -0.0002(13)
C20 0.0149(15) 0.0110(15) 0.0115(15) -0.0051(13) -0.0014(12) 0.0021(12)
C21 0.0121(14) 0.0151(16) 0.0148(15) -0.0044(13) 0.0025(12) 0.0012(12)
C25 0.0173(15) 0.0128(15) 0.0121(15) 0.0020(12) 0.0039(12) 0.0007(12)
C12 0.0157(15) 0.0158(16) 0.0100(14) 0.0000(12) 0.0043(12) -0.0027(12)
C6 0.0183(16) 0.0165(16) 0.0134(16) 0.0005(13) 0.0082(13) -0.0018(13)
C26 0.0123(14) 0.0127(15) 0.0143(15) 0.0005(13) 0.0029(12) 0.0027(12)
C7 0.0195(16) 0.0172(17) 0.0120(15) 0.0021(12) 0.0084(13) 0.0010(13)
C1 0.0208(16) 0.0152(16) 0.0123(15) 0.0002(12) 0.0082(13) -0.0010(13)
C27 0.0256(18) 0.0182(17) 0.0158(17) 0.0027(14) 0.0084(14) -0.0030(14)
C18 0.0187(15) 0.0158(16) 0.0116(15) -0.0041(13) 0.0055(13) -0.0050(13)
C9 0.0152(16) 0.028(2) 0.0208(17) 0.0068(15) 0.0031(13) 0.0074(14)
C24 0.0129(14) 0.0152(16) 0.0122(15) -0.0004(12) 0.0024(12) 0.0007(12)
C22 0.0136(14) 0.0160(16) 0.0091(14) -0.0011(12) 0.0032(11) -0.0015(12)
C13 0.0184(17) 0.0242(19) 0.0149(17) 0.0005(13) 0.0043(14) -0.0051(13)
C10 0.0121(14) 0.0266(18) 0.0153(15) 0.0018(14) 0.0017(12) 0.0010(13)
C8 0.0213(18) 0.0152(18) 0.0240(19) 0.0035(13) 0.0085(15) 0.0050(12)
C19 0.0155(15) 0.0147(15) 0.0114(15) -0.0023(13) 0.0016(13) 0.0018(13)
C23 0.0143(14) 0.0126(15) 0.0082(14) -0.0032(12) 0.0020(11) 0.0004(12)
C15 0.0261(18) 0.0153(17) 0.0292(19) -0.0052(14) 0.0119(15) -0.0038(14)
C4 0.036(2) 0.0148(17) 0.0240(18) -0.0094(14) 0.0173(16) -0.0088(15)
C29 0.036(2) 0.0187(18) 0.034(2) -0.0091(16) 0.0188(17) -0.0044(16)
C2 0.0193(16) 0.0241(19) 0.0109(15) -0.0035(13) 0.0042(13) -0.0047(14)
C37 0.0196(16) 0.0251(18) 0.0121(15) -0.0034(14) 0.0061(13) -0.0038(14)
C33 0.0170(17) 0.032(2) 0.0212(19) 0.0069(15) 0.0051(15) 0.0045(15)
C16 0.0189(16) 0.0154(16) 0.0173(16) 0.0011(13) 0.0044(13) 0.0016(13)
C3 0.0264(18) 0.029(2) 0.0156(17) -0.0075(15) 0.0082(14) -0.0121(15)
C5 0.0256(17) 0.0144(16) 0.0208(17) 0.0001(13) 0.0118(14) -0.0023(14)
C32 0.0113(14) 0.0267(18) 0.0068(14) 0.0008(12) 0.0027(11) -0.0002(13)
C14 0.0258(18) 0.0231(19) 0.0202(17) -0.0101(14) 0.0082(14) -0.0101(15)
C36 0.0255(19) 0.041(2) 0.0163(18) -0.0100(16) 0.0092(15) -0.0150(17)
C28 0.0300(19) 0.0210(18) 0.0218(18) -0.0048(15) 0.0130(15) -0.0024(15)
C30 0.043(2) 0.0174(18) 0.034(2) 0.0039(16) 0.0242(18) -0.0004(16)
C31 0.0284(18) 0.0191(18) 0.0196(17) 0.0038(14) 0.0135(14) 0.0032(14)
C34 0.0109(17) 0.059(3) 0.027(2) 0.015(2) 0.0012(15) 0.0068(18)
C35 0.0159(17) 0.060(3) 0.0139(17) 0.0000(17) 0.0005(13) -0.0115(17)
C1S 0.047(4) 0.028(3) 0.059(4) 0.000 0.041(3) 0.000

loop_
_atom_type_symbol
_atom_type_description
_atom_type_scat_dispersion_real
_atom_type_scat_dispersion_imag
_atom_type_scat_source
C C 0.0181 0.0091 'International Tables Vol C Tables 4.2.6.8 and 6.1.1.4'
H H 0.0000 0.0000 'International Tables Vol C Tables 4.2.6.8 and 6.1.1.4'
Au Au -4.4197 7.2980 'International Tables Vol C Tables 4.2.6.8 and 6.1.1.4'
Cl Cl 0.3639 0.7018 'International Tables Vol C Tables 4.2.6.8 and 6.1.1.4'
N N 0.0311 0.0180 'International Tables Vol C Tables 4.2.6.8 and 6.1.1.4'
O O 0.0492 0.0322 'International Tables Vol C Tables 4.2.6.8 and 6.1.1.4'
P P 0.2955 0.4335 'International Tables Vol C Tables 4.2.6.8 and 6.1.1.4'

loop_
_geom_angle_atom_site_label_1
_geom_angle_atom_site_label_2
_geom_angle_atom_site_label_3
_geom_angle
_geom_angle_site_symmetry_1
_geom_angle_site_symmetry_3
_geom_angle_publ_flag
N1 Au1 C17 81.35(12) . . ?
N1 Au1 C1 81.53(12) . . ?
C1 Au1 C17 162.72(13) . . ?
C18 Au1 N1 176.04(11) . . ?
C18 Au1 C17 99.24(13) . . ?
C18 Au1 C1 98.00(13) . . ?
O1 P1 C26 111.89(14) . . ?
O1 P1 C23 111.26(14) . . ?
O1 P1 C32 112.12(14) . . ?
C23 P1 C26 104.63(14) . . ?
C23 P1 C32 108.02(15) . . ?
C32 P1 C26 108.58(15) . . ?
H1WB O1W H1WA 104.5 . . ?
C11 N1 Au1 117.8(2) . . ?
C11 N1 C7 124.7(3) . . ?
C7 N1 Au1 117.3(2) . . ?
N1 C11 C12 113.1(3) . . ?
N1 C11 C10 118.5(3) . . ?
C10 C11 C12 128.4(3) . . ?
C12 C17 Au1 110.4(2) . . ?
C16 C17 Au1 130.6(2) . . ?
C16 C17 C12 118.8(3) . . ?
C21 C20 C25 119.0(3) . . ?
C21 C20 C19 119.8(3) . . ?
C25 C20 C19 121.3(3) . . ?
C20 C21 H21 119.7 . . ?
C22 C21 C20 120.7(3) . . ?
C22 C21 H21 119.7 . . ?
C20 C25 H25 119.8 . . ?
C24 C25 C20 120.3(3) . . ?
C24 C25 H25 119.8 . . ?
C17 C12 C11 117.0(3) . . ?
C13 C12 C11 122.5(3) . . ?
C13 C12 C17 120.4(3) . . ?
C1 C6 C7 117.1(3) . . ?
C5 C6 C7 122.6(3) . . ?
C5 C6 C1 120.3(3) . . ?
C27 C26 P1 121.0(3) . . ?
C31 C26 P1 119.2(3) . . ?
C31 C26 C27 119.7(3) . . ?
N1 C7 C6 113.5(3) . . ?
N1 C7 C8 117.7(3) . . ?
C8 C7 C6 128.8(3) . . ?
C6 C1 Au1 110.4(2) . . ?
C2 C1 Au1 131.2(3) . . ?
C2 C1 C6 118.4(3) . . ?
C26 C27 H27 119.9 . . ?
C28 C27 C26 120.1(3) . . ?
C28 C27 H27 119.9 . . ?
C19 C18 Au1 173.2(3) . . ?
C10 C9 H9 119.6 . . ?
C10 C9 C8 120.8(3) . . ?
C8 C9 H9 119.6 . . ?
C25 C24 H24 119.6 . . ?
C25 C24 C23 120.9(3) . . ?
C23 C24 H24 119.6 . . ?
C21 C22 H22 119.8 . . ?
C21 C22 C23 120.4(3) . . ?
C23 C22 H22 119.8 . . ?
C12 C13 H13 120.2 . . ?
C14 C13 C12 119.6(3) . . ?
C14 C13 H13 120.2 . . ?
C11 C10 H10 120.6 . . ?
C9 C10 C11 118.8(3) . . ?
C9 C10 H10 120.6 . . ?
C7 C8 C9 119.5(3) . . ?
C7 C8 H8 120.2 . . ?
C9 C8 H8 120.2 . . ?
C18 C19 C20 177.7(4) . . ?
C24 C23 P1 125.1(2) . . ?
C24 C23 C22 118.8(3) . . ?
C22 C23 P1 116.0(2) . . ?
C16 C15 H15 119.6 . . ?
C14 C15 H15 119.6 . . ?
C14 C15 C16 120.8(3) . . ?
C3 C4 H4 119.8 . . ?
C5 C4 H4 119.8 . . ?
C5 C4 C3 120.4(3) . . ?
C28 C29 H29 120.2 . . ?
C30 C29 H29 120.2 . . ?
C30 C29 C28 119.7(3) . . ?
C1 C2 H2 119.5 . . ?
C1 C2 C3 121.1(3) . . ?
C3 C2 H2 119.5 . . ?
C32 C37 H37 119.9 . . ?
C36 C37 H37 119.9 . . ?
C36 C37 C32 120.1(3) . . ?
C32 C33 H33 120.0 . . ?
C34 C33 H33 120.0 . . ?
C34 C33 C32 120.0(4) . . ?
C17 C16 C15 120.7(3) . . ?
C17 C16 H16 119.7 . . ?
C15 C16 H16 119.7 . . ?
C4 C3 C2 120.1(3) . . ?
C4 C3 H3 120.0 . . ?
C2 C3 H3 120.0 . . ?
C6 C5 H5 120.1 . . ?
C4 C5 C6 119.7(3) . . ?
C4 C5 H5 120.1 . . ?
C37 C32 P1 120.2(3) . . ?
C33 C32 P1 120.0(3) . . ?
C33 C32 C37 119.2(3) . . ?
C13 C14 H14 120.2 . . ?
C15 C14 C13 119.7(3) . . ?
C15 C14 H14 120.2 . . ?
C37 C36 H36 120.2 . . ?
C37 C36 C35 119.6(4) . . ?
C35 C36 H36 120.2 . . ?
C27 C28 C29 120.2(3) . . ?
C27 C28 H28 119.9 . . ?
C29 C28 H28 119.9 . . ?
C29 C30 H30 119.6 . . ?
C29 C30 C31 120.8(3) . . ?
C31 C30 H30 119.6 . . ?
C26 C31 H31 120.2 . . ?
C30 C31 C26 119.5(3) . . ?
C30 C31 H31 120.2 . . ?
C33 C34 H34 119.7 . . ?
C35 C34 C33 120.7(4) . . ?
C35 C34 H34 119.7 . . ?
C36 C35 H35 119.8 . . ?
C34 C35 C36 120.4(3) . . ?
C34 C35 H35 119.8 . . ?
Cl1S C1S Cl1S 111.9(4) 2_655 . ?
Cl1S C1S H1SA 109.2 2_655 . ?
Cl1S C1S H1SA 109.2 . . ?
Cl1S C1S H1SB 109.2 2_655 . ?
Cl1S C1S H1SB 109.2 . . ?
H1SA C1S H1SB 107.9 . . ?

loop_
_geom_bond_atom_site_label_1
_geom_bond_atom_site_label_2
_geom_bond_distance
_geom_bond_site_symmetry_2
_geom_bond_publ_flag
Au1 N1 2.002(3) . ?
Au1 C17 2.077(3) . ?
Au1 C1 2.074(3) . ?
Au1 C18 1.953(3) . ?
P1 O1 1.497(2) . ?
P1 C26 1.806(3) . ?
P1 C23 1.792(3) . ?
P1 C32 1.794(3) . ?
Cl1S C1S 1.748(4) . ?
O1W H1WB 0.8710 . ?
O1W H1WA 0.8703 . ?
N1 C11 1.349(4) . ?
N1 C7 1.351(4) . ?
C11 C12 1.479(5) . ?
C11 C10 1.388(5) . ?
C17 C12 1.423(4) . ?
C17 C16 1.373(5) . ?
C20 C21 1.395(5) . ?
C20 C25 1.402(4) . ?
C20 C19 1.440(5) . ?
C21 H21 0.9500 . ?
C21 C22 1.385(4) . ?
C25 H25 0.9500 . ?
C25 C24 1.388(4) . ?
C12 C13 1.396(5) . ?
C6 C7 1.478(5) . ?
C6 C1 1.417(5) . ?
C6 C5 1.401(5) . ?
C26 C27 1.398(5) . ?
C26 C31 1.392(5) . ?
C7 C8 1.385(5) . ?
C1 C2 1.387(5) . ?
C27 H27 0.9500 . ?
C27 C28 1.380(5) . ?
C18 C19 1.210(5) . ?
C9 H9 0.9500 . ?
C9 C10 1.385(5) . ?
C9 C8 1.390(5) . ?
C24 H24 0.9500 . ?
C24 C23 1.391(4) . ?
C22 H22 0.9500 . ?
C22 C23 1.407(4) . ?
C13 H13 0.9500 . ?
C13 C14 1.391(5) . ?
C10 H10 0.9500 . ?
C8 H8 0.9500 . ?
C15 H15 0.9500 . ?
C15 C16 1.392(5) . ?
C15 C14 1.390(5) . ?
C4 H4 0.9500 . ?
C4 C3 1.386(6) . ?
C4 C5 1.381(5) . ?
C29 H29 0.9500 . ?
C29 C28 1.391(5) . ?
C29 C30 1.381(5) . ?
C2 H2 0.9500 . ?
C2 C3 1.391(5) . ?
C37 H37 0.9500 . ?
C37 C32 1.404(5) . ?
C37 C36 1.390(5) . ?
C33 H33 0.9500 . ?
C33 C32 1.395(5) . ?
C33 C34 1.386(5) . ?
C16 H16 0.9500 . ?
C3 H3 0.9500 . ?
C5 H5 0.9500 . ?
C14 H14 0.9500 . ?
C36 H36 0.9500 . ?
C36 C35 1.392(6) . ?
C28 H28 0.9500 . ?
C30 H30 0.9500 . ?
C30 C31 1.390(5) . ?
C31 H31 0.9500 . ?
C34 H34 0.9500 . ?
C34 C35 1.369(7) . ?
C35 H35 0.9500 . ?
C1S Cl1S 1.748(4) 2_655 ?
C1S H1SA 0.9900 . ?
C1S H1SB 0.9900 . ?

loop_
_geom_torsion_atom_site_label_1
_geom_torsion_atom_site_label_2
_geom_torsion_atom_site_label_3
_geom_torsion_atom_site_label_4
_geom_torsion
_geom_torsion_site_symmetry_1
_geom_torsion_site_symmetry_2
_geom_torsion_site_symmetry_3
_geom_torsion_site_symmetry_4
_geom_torsion_publ_flag
Au1 N1 C11 C12 6.7(3) . . . . ?
Au1 N1 C11 C10 -173.6(2) . . . . ?
Au1 N1 C7 C6 -4.7(3) . . . . ?
Au1 N1 C7 C8 174.1(2) . . . . ?
Au1 C17 C12 C11 4.1(3) . . . . ?
Au1 C17 C12 C13 -172.3(2) . . . . ?
Au1 C17 C16 C15 172.4(3) . . . . ?
Au1 C1 C2 C3 179.5(2) . . . . ?
P1 C26 C27 C28 174.9(3) . . . . ?
P1 C26 C31 C30 -175.6(3) . . . . ?
O1 P1 C26 C27 -168.4(3) . . . . ?
O1 P1 C26 C31 6.6(3) . . . . ?
O1 P1 C23 C24 -155.6(3) . . . . ?
O1 P1 C23 C22 28.5(3) . . . . ?
O1 P1 C32 C37 82.0(3) . . . . ?
O1 P1 C32 C33 -89.1(3) . . . . ?
N1 C11 C12 C17 -7.1(4) . . . . ?
N1 C11 C12 C13 169.2(3) . . . . ?
N1 C11 C10 C9 -0.4(5) . . . . ?
N1 C7 C8 C9 -0.6(5) . . . . ?
C11 N1 C7 C6 -179.0(3) . . . . ?
C11 N1 C7 C8 -0.1(5) . . . . ?
C11 C12 C13 C14 -177.8(3) . . . . ?
C17 C12 C13 C14 -1.6(5) . . . . ?
C20 C21 C22 C23 0.0(5) . . . . ?
C20 C25 C24 C23 -0.7(5) . . . . ?
C21 C20 C25 C24 1.0(5) . . . . ?
C21 C22 C23 P1 176.6(2) . . . . ?
C21 C22 C23 C24 0.3(5) . . . . ?
C25 C20 C21 C22 -0.6(5) . . . . ?
C25 C24 C23 P1 -175.8(2) . . . . ?
C25 C24 C23 C22 0.1(5) . . . . ?
C12 C11 C10 C9 179.2(3) . . . . ?
C12 C17 C16 C15 -1.1(5) . . . . ?
C12 C13 C14 C15 -0.6(5) . . . . ?
C6 C7 C8 C9 178.1(3) . . . . ?
C6 C1 C2 C3 0.4(5) . . . . ?
C26 P1 C23 C24 83.4(3) . . . . ?
C26 P1 C23 C22 -92.5(3) . . . . ?
C26 P1 C32 C37 -153.8(3) . . . . ?
C26 P1 C32 C33 35.1(3) . . . . ?
C26 C27 C28 C29 -0.1(6) . . . . ?
C7 N1 C11 C12 -179.1(3) . . . . ?
C7 N1 C11 C10 0.7(4) . . . . ?
C7 C6 C1 Au1 0.7(3) . . . . ?
C7 C6 C1 C2 180.0(3) . . . . ?
C7 C6 C5 C4 179.5(3) . . . . ?
C1 C6 C7 N1 2.5(4) . . . . ?
C1 C6 C7 C8 -176.1(3) . . . . ?
C1 C6 C5 C4 -0.5(5) . . . . ?
C1 C2 C3 C4 -0.4(5) . . . . ?
C27 C26 C31 C30 -0.5(5) . . . . ?
C10 C11 C12 C17 173.2(3) . . . . ?
C10 C11 C12 C13 -10.5(5) . . . . ?
C10 C9 C8 C7 0.7(5) . . . . ?
C8 C9 C10 C11 -0.2(5) . . . . ?
C19 C20 C21 C22 -180.0(3) . . . . ?
C19 C20 C25 C24 -179.7(3) . . . . ?
C23 P1 C26 C27 -47.8(3) . . . . ?
C23 P1 C26 C31 127.2(3) . . . . ?
C23 P1 C32 C37 -40.9(3) . . . . ?
C23 P1 C32 C33 148.0(3) . . . . ?
C29 C30 C31 C26 1.2(6) . . . . ?
C37 C36 C35 C34 -2.6(5) . . . . ?
C33 C34 C35 C36 2.2(6) . . . . ?
C16 C17 C12 C11 178.8(3) . . . . ?
C16 C17 C12 C13 2.4(5) . . . . ?
C16 C15 C14 C13 2.0(5) . . . . ?
C3 C4 C5 C6 0.6(5) . . . . ?
C5 C6 C7 N1 -177.5(3) . . . . ?
C5 C6 C7 C8 3.9(5) . . . . ?
C5 C6 C1 Au1 -179.3(2) . . . . ?
C5 C6 C1 C2 0.0(5) . . . . ?
C5 C4 C3 C2 -0.2(5) . . . . ?
C32 P1 C26 C27 67.4(3) . . . . ?
C32 P1 C26 C31 -117.6(3) . . . . ?
C32 P1 C23 C24 -32.1(3) . . . . ?
C32 P1 C23 C22 151.9(2) . . . . ?
C32 C37 C36 C35 0.9(5) . . . . ?
C32 C33 C34 C35 -0.1(6) . . . . ?
C14 C15 C16 C17 -1.1(5) . . . . ?
C36 C37 C32 P1 -169.9(3) . . . . ?
C36 C37 C32 C33 1.2(5) . . . . ?
C28 C29 C30 C31 -1.4(6) . . . . ?
C30 C29 C28 C27 0.8(6) . . . . ?
C31 C26 C27 C28 0.0(5) . . . . ?
C34 C33 C32 P1 169.6(3) . . . . ?
C34 C33 C32 C37 -1.6(5) . . . . ?
